data_7219350
loop_
_publ_author_name
'Chen, Yi-Ting'
'Lin, Chun-Yen'
'Lee, Gene-Hsiang'
'Ho, Mei-Lin'

_publ_section_title
;
 Four new lead(ii)--iridium(iii) heterobimetallic coordination frameworks:
 synthesis, structures, luminescence and oxygen-sensing properties
;
_journal_issue 10
_journal_name_full CrystEngComm
_journal_page_first 2129
_journal_paper_doi 10.1039/C4CE02457E
_journal_volume 17
_journal_year 2015
_chemical_formula_sum 'C142 H122 I4 Ir4 N18 O28 Pb4'
_chemical_formula_weight 4633.74
_chemical_name_systematic
;
?
;
_space_group_IT_number 2
_symmetry_cell_setting triclinic
_symmetry_space_group_name_Hall '-P 1'
_symmetry_space_group_name_H-M 'P -1'
_atom_sites_solution_hydrogens geom
_atom_sites_solution_primary direct
_atom_sites_solution_secondary difmap
_audit_creation_method SHELXL-97
_audit_update_record
;
2013-02-20 deposited with the CCDC.
2015-01-19 downloaded from the CCDC.
;
_cell_angle_alpha 87.0367(9)
_cell_angle_beta 83.5709(9)
_cell_angle_gamma 79.0030(10)
_cell_formula_units_Z 1
_cell_length_a 8.7126(2)
_cell_length_b 18.2978(4)
_cell_length_c 22.6191(5)
_cell_measurement_reflns_used 38459
_cell_measurement_temperature 293(2)
_cell_measurement_theta_max 25.00
_cell_measurement_theta_min 1.13
_cell_volume 3515.79(14)
_computing_cell_refinement DENZO-SMN
_computing_data_collection 'NONIUS COLLECT'
_computing_data_reduction DENZO-SMN
_computing_molecular_graphics 'Bruker SHELXTL'
_computing_publication_material 'Bruker SHELXTL'
_computing_structure_refinement 'SHELXL-97 (Sheldrick, 1997)'
_computing_structure_solution 'SHELXS-97 (Sheldrick, 1990)'
_diffrn_ambient_temperature 293(2)
_diffrn_measured_fraction_theta_full 0.993
_diffrn_measured_fraction_theta_max 0.993
_diffrn_measurement_device_type 'NONIUS KappaCCD'
_diffrn_measurement_method '\w scans'
_diffrn_radiation_monochromator graphite
_diffrn_radiation_source 'fine-focus sealed tube'
_diffrn_radiation_type MoK\a
_diffrn_radiation_wavelength 0.71073
_diffrn_reflns_av_R_equivalents 0.0536
_diffrn_reflns_av_sigmaI/netI 0.0768
_diffrn_reflns_limit_h_max 9
_diffrn_reflns_limit_h_min -10
_diffrn_reflns_limit_k_max 21
_diffrn_reflns_limit_k_min -21
_diffrn_reflns_limit_l_max 22
_diffrn_reflns_limit_l_min -26
_diffrn_reflns_number 38459
_diffrn_reflns_theta_full 25.00
_diffrn_reflns_theta_max 25.00
_diffrn_reflns_theta_min 1.13
_exptl_absorpt_coefficient_mu 9.497
_exptl_absorpt_correction_T_max 0.739
_exptl_absorpt_correction_T_min 0.638
_exptl_absorpt_correction_type multi-scan
_exptl_crystal_colour orange
_exptl_crystal_density_diffrn 2.189
_exptl_crystal_density_method 'not measured'
_exptl_crystal_description block
_exptl_crystal_F_000 2172
_exptl_crystal_size_max 0.10
_exptl_crystal_size_mid 0.10
_exptl_crystal_size_min 0.04
_refine_diff_density_max 2.984
_refine_diff_density_min -3.012
_refine_diff_density_rms 0.236
_refine_ls_extinction_method none
_refine_ls_goodness_of_fit_ref 1.056
_refine_ls_hydrogen_treatment constr
_refine_ls_matrix_type full
_refine_ls_number_parameters 913
_refine_ls_number_reflns 12290
_refine_ls_number_restraints 36
_refine_ls_restrained_S_all 1.057
_refine_ls_R_factor_all 0.0849
_refine_ls_R_factor_gt 0.0449
_refine_ls_shift/su_max 0.001
_refine_ls_shift/su_mean 0.000
_refine_ls_structure_factor_coef Fsqd
_refine_ls_weighting_details 'calc w=1/[\s^2^(Fo^2^)+(0.0421P)^2^+36.2520P] where P=(Fo^2^+2Fc^2^)/3'
_refine_ls_weighting_scheme calc
_refine_ls_wR_factor_gt 0.0925
_refine_ls_wR_factor_ref 0.1119
_reflns_number_gt 8629
_reflns_number_total 12290
_reflns_threshold_expression >2sigma(I)
_cod_data_source_file c4ce02457e2.cif
_cod_data_source_block ic15691
_cod_depositor_comments
;
The following automatic conversions were performed:

'_symmetry_cell_setting' value 'Triclinic' changed to 'triclinic'
according to
/usr/data/users/saulius/crontab/automatic-downloads/rss-feeds/RSC/lib/dictionaries/cif_core.dic
dictionary named 'cif_core.dic' version 2.4.2 from 2011-04-26.

Automatic conversion script
Id: cif_fix_values 3008 2015-01-20 13:52:24Z robertas 

 Adding full bibliography for 7219347--7219350.cif.
;
_cod_original_sg_symbol_H-M P-1
_cod_database_code 7219350

loop_
_symmetry_equiv_pos_as_xyz
'x, y, z'
'-x, -y, -z'

loop_
_atom_site_label
_atom_site_type_symbol
_atom_site_fract_x
_atom_site_fract_y
_atom_site_fract_z
_atom_site_U_iso_or_equiv
_atom_site_adp_type
_atom_site_occupancy
_atom_site_symmetry_multiplicity
_atom_site_calc_flag
_atom_site_refinement_flags
_atom_site_disorder_assembly
_atom_site_disorder_group
Pb1 Pb 0.01086(5) 0.49459(2) 0.097522(19) 0.02121(12) Uani 1 1 d . . .
Pb2 Pb 0.32024(6) 0.29403(3) 0.11629(2) 0.03549(14) Uani 1 1 d . . .
Ir1 Ir -0.89911(5) 0.85324(2) 0.174487(19) 0.01996(12) Uani 1 1 d . . .
Ir2 Ir -0.33881(5) 0.25841(2) 0.441755(19) 0.02106(12) Uani 1 1 d . . .
I1 I 0.40233(11) 0.21445(5) 0.23479(4) 0.0402(2) Uani 1 1 d . A .
I2 I 0.51156(11) 0.18543(5) 0.02602(4) 0.0400(2) Uani 1 1 d . A .
O1 O -0.1577(10) 0.6099(4) 0.1639(4) 0.034(2) Uani 1 1 d . A .
O2 O -0.2431(10) 0.5747(4) 0.0832(3) 0.033(2) Uani 1 1 d . A .
O3 O -0.0949(10) 0.4343(5) 0.0201(4) 0.040(2) Uani 1 1 d . A .
O4 O 0.138(2) 0.3639(13) 0.0393(11) 0.028(5) Uani 0.609(13) 1 d P A 1
O4' O 0.075(4) 0.354(2) 0.0540(18) 0.028(5) Uani 0.391(13) 1 d P A 2
O5 O -0.1756(10) 0.4354(5) 0.1616(4) 0.042(2) Uani 1 1 d . A .
O6 O 0.0652(12) 0.3815(5) 0.1783(4) 0.053(3) Uani 1 1 d . A .
O7 O -1.0553(11) 0.4691(5) 0.3557(4) 0.044(2) Uani 1 1 d . A .
O8 O -0.917(2) 0.4783(10) 0.2716(9) 0.029(4) Uani 0.609(13) 1 d P A 1
O8' O -0.865(3) 0.4992(17) 0.2815(15) 0.029(4) Uani 0.391(13) 1 d P A 2
O9 O 0.1195(11) 0.2209(5) 0.1191(5) 0.050(3) Uani 1 1 d . A .
N1 N -0.9283(11) 0.7782(5) 0.2434(4) 0.027(2) Uani 1 1 d . . .
N2 N -0.8753(12) 0.9373(5) 0.1131(4) 0.030(2) Uani 1 1 d . . .
N3 N -0.6750(11) 0.7828(5) 0.1558(4) 0.024(2) Uani 1 1 d . . .
N4 N -0.9378(11) 0.7838(5) 0.1074(4) 0.020(2) Uani 1 1 d . . .
N5 N -0.3207(12) 0.1560(5) 0.4066(4) 0.030(2) Uani 1 1 d . . .
N6 N -0.3453(12) 0.3552(5) 0.4850(4) 0.029(2) Uani 1 1 d . . .
N7 N -0.2474(11) 0.2961(5) 0.3568(4) 0.022(2) Uani 1 1 d . . .
N8 N -0.5442(11) 0.3148(5) 0.4031(4) 0.025(2) Uani 1 1 d . . .
N9 N -0.0853(12) 0.1858(6) 0.1754(5) 0.039(3) Uani 1 1 d . A .
C1 C -0.8474(13) 0.9097(6) 0.2413(5) 0.023(3) Uani 1 1 d . . .
C2 C -0.8180(14) 0.9821(7) 0.2401(6) 0.035(3) Uani 1 1 d . . .
H2 H -0.8285 1.0112 0.2053 0.042 Uiso 1 1 calc R . .
C3 C -0.7732(15) 1.0120(8) 0.2895(7) 0.044(4) Uani 1 1 d . . .
H3 H -0.7523 1.0601 0.2877 0.053 Uiso 1 1 calc R . .
C4 C -0.7604(15) 0.9684(9) 0.3416(7) 0.048(4) Uani 1 1 d . . .
H4 H -0.7317 0.9880 0.3750 0.058 Uiso 1 1 calc R . .
C5 C -0.7886(14) 0.8986(8) 0.3447(6) 0.038(3) Uani 1 1 d . . .
H5 H -0.7765 0.8700 0.3796 0.045 Uiso 1 1 calc R . .
C6 C -0.8362(13) 0.8689(6) 0.2955(5) 0.027(3) Uani 1 1 d . . .
C7 C -0.8756(15) 0.7945(7) 0.2957(5) 0.033(3) Uani 1 1 d . . .
C8 C -0.8742(18) 0.7448(8) 0.3439(6) 0.052(4) Uani 1 1 d . . .
H8 H -0.8400 0.7558 0.3794 0.062 Uiso 1 1 calc R . .
C9 C -0.925(2) 0.6781(8) 0.3383(7) 0.061(5) Uani 1 1 d . . .
H9 H -0.9234 0.6438 0.3701 0.073 Uiso 1 1 calc R . .
C10 C -0.9775(18) 0.6627(7) 0.2863(6) 0.047(4) Uani 1 1 d . . .
H10 H -1.0134 0.6186 0.2824 0.057 Uiso 1 1 calc R . .
C11 C -0.9757(15) 0.7136(6) 0.2406(5) 0.032(3) Uani 1 1 d . . .
H11 H -1.0096 0.7026 0.2050 0.039 Uiso 1 1 calc R . .
C12 C -1.1157(13) 0.9116(6) 0.1832(5) 0.020(3) Uani 1 1 d . . .
C13 C -1.2464(13) 0.8981(6) 0.2231(5) 0.026(3) Uani 1 1 d . . .
H13 H -1.2317 0.8590 0.2510 0.032 Uiso 1 1 calc R . .
C14 C -1.3941(16) 0.9412(7) 0.2215(7) 0.042(4) Uani 1 1 d . . .
H14 H -1.4766 0.9322 0.2490 0.051 Uiso 1 1 calc R . .
C15 C -1.4192(16) 0.9979(7) 0.1789(7) 0.044(4) Uani 1 1 d . . .
H15 H -1.5201 1.0255 0.1772 0.053 Uiso 1 1 calc R . .
C16 C -1.3020(16) 1.0142(7) 0.1400(6) 0.038(3) Uani 1 1 d . . .
H16 H -1.3214 1.0528 0.1119 0.045 Uiso 1 1 calc R . .
C17 C -1.1481(14) 0.9721(6) 0.1420(5) 0.027(3) Uani 1 1 d . . .
C18 C -1.0137(16) 0.9874(6) 0.1048(5) 0.033(3) Uani 1 1 d . . .
C19 C -1.0005(19) 1.0497(7) 0.0664(6) 0.046(4) Uani 1 1 d . . .
H19 H -1.0904 1.0844 0.0598 0.056 Uiso 1 1 calc R . .
C20 C -0.858(2) 1.0600(8) 0.0386(7) 0.058(5) Uani 1 1 d . . .
H20 H -0.8514 1.1012 0.0132 0.070 Uiso 1 1 calc R . .
C21 C -0.7276(19) 1.0111(8) 0.0480(6) 0.055(4) Uani 1 1 d . . .
H21 H -0.6296 1.0183 0.0305 0.066 Uiso 1 1 calc R . .
C22 C -0.7424(17) 0.9493(7) 0.0845(6) 0.042(4) Uani 1 1 d . . .
H22 H -0.6522 0.9139 0.0890 0.051 Uiso 1 1 calc R . .
C23 C -0.5466(14) 0.7838(7) 0.1835(6) 0.033(3) Uani 1 1 d . . .
H23 H -0.5498 0.8224 0.2091 0.039 Uiso 1 1 calc R . .
C24 C -0.4110(15) 0.7311(6) 0.1765(5) 0.032(3) Uani 1 1 d . . .
H24 H -0.3261 0.7333 0.1975 0.039 Uiso 1 1 calc R . .
C25 C -0.4042(14) 0.6745(6) 0.1371(5) 0.026(3) Uani 1 1 d . A .
C26 C -0.5366(13) 0.6720(6) 0.1091(5) 0.023(3) Uani 1 1 d . . .
H26 H -0.5359 0.6334 0.0839 0.027 Uiso 1 1 calc R . .
C27 C -0.6692(14) 0.7263(6) 0.1184(5) 0.025(3) Uani 1 1 d . . .
C28 C -0.8135(14) 0.7288(6) 0.0901(5) 0.023(3) Uani 1 1 d . . .
C29 C -0.8321(14) 0.6760(6) 0.0491(5) 0.023(3) Uani 1 1 d . . .
H29 H -0.7494 0.6372 0.0384 0.028 Uiso 1 1 calc R . .
C30 C -0.9718(14) 0.6821(6) 0.0251(5) 0.024(3) Uani 1 1 d . . .
C31 C -1.0946(14) 0.7408(6) 0.0414(5) 0.026(3) Uani 1 1 d . . .
H31 H -1.1890 0.7473 0.0245 0.031 Uiso 1 1 calc R . .
C32 C -1.0719(15) 0.7889(6) 0.0832(5) 0.027(3) Uani 1 1 d . . .
H32 H -1.1549 0.8270 0.0951 0.033 Uiso 1 1 calc R . .
C33 C -0.2562(14) 0.6150(6) 0.1277(6) 0.028(3) Uani 1 1 d . . .
C34 C -0.0001(17) 0.3748(7) 0.0176(5) 0.031(3) Uani 1 1 d . . .
C35 C -0.1356(14) 0.2074(6) 0.4704(5) 0.027(3) Uani 1 1 d . . .
C36 C -0.0362(14) 0.2353(7) 0.5041(5) 0.030(3) Uani 1 1 d . . .
H36 H -0.0634 0.2845 0.5156 0.035 Uiso 1 1 calc R . .
C37 C 0.1016(15) 0.1923(8) 0.5211(6) 0.037(3) Uani 1 1 d . . .
H37 H 0.1641 0.2127 0.5440 0.045 Uiso 1 1 calc R . .
C38 C 0.1459(16) 0.1203(8) 0.5043(6) 0.039(3) Uani 1 1 d . . .
H38 H 0.2387 0.0917 0.5157 0.047 Uiso 1 1 calc R . .
C39 C 0.0526(16) 0.0898(7) 0.4704(6) 0.039(3) Uani 1 1 d . . .
H39 H 0.0824 0.0405 0.4591 0.047 Uiso 1 1 calc R . .
C40 C -0.0851(14) 0.1327(7) 0.4532(5) 0.028(3) Uani 1 1 d . . .
C41 C -0.1881(14) 0.1049(6) 0.4158(5) 0.027(3) Uani 1 1 d . . .
C42 C -0.1601(16) 0.0367(7) 0.3899(6) 0.038(3) Uani 1 1 d . . .
H42 H -0.0714 0.0019 0.3976 0.046 Uiso 1 1 calc R . .
C43 C -0.2619(17) 0.0191(7) 0.3525(6) 0.043(4) Uani 1 1 d . . .
H43 H -0.2396 -0.0260 0.3332 0.051 Uiso 1 1 calc R . .
C44 C -0.3952(18) 0.0691(7) 0.3445(6) 0.044(4) Uani 1 1 d . . .
H44 H -0.4677 0.0576 0.3210 0.052 Uiso 1 1 calc R . .
C45 C -0.4231(16) 0.1376(7) 0.3717(5) 0.035(3) Uani 1 1 d . . .
H45 H -0.5145 0.1715 0.3658 0.042 Uiso 1 1 calc R . .
C46 C -0.4441(14) 0.2334(7) 0.5219(5) 0.032(3) Uani 1 1 d . . .
C47 C -0.4873(15) 0.1650(8) 0.5416(6) 0.042(4) Uani 1 1 d U . .
H47 H -0.4639 0.1243 0.5170 0.050 Uiso 1 1 calc R . .
C48 C -0.5688(17) 0.1590(9) 0.6006(7) 0.055(4) Uani 1 1 d U . .
H48 H -0.6016 0.1147 0.6134 0.066 Uiso 1 1 calc R . .
C49 C -0.598(2) 0.2174(10) 0.6374(8) 0.067(5) Uani 1 1 d U . .
H49 H -0.6506 0.2126 0.6750 0.080 Uiso 1 1 calc R . .
C50 C -0.551(2) 0.2821(11) 0.6205(7) 0.071(5) Uani 1 1 d U . .
H50 H -0.5707 0.3214 0.6465 0.086 Uiso 1 1 calc R . .
C51 C -0.4704(17) 0.2901(8) 0.5622(6) 0.043(4) Uani 1 1 d . . .
C52 C -0.4162(17) 0.3569(8) 0.5425(6) 0.045(4) Uani 1 1 d . . .
C53 C -0.418(2) 0.4202(9) 0.5758(7) 0.065(5) Uani 1 1 d U . .
H53 H -0.4689 0.4239 0.6143 0.079 Uiso 1 1 calc R . .
C54 C -0.346(2) 0.4759(10) 0.5511(8) 0.070(5) Uani 1 1 d U . .
H54 H -0.3447 0.5170 0.5735 0.084 Uiso 1 1 calc R . .
C55 C -0.273(2) 0.4724(8) 0.4934(7) 0.061(5) Uani 1 1 d . . .
H55 H -0.2244 0.5106 0.4767 0.073 Uiso 1 1 calc R . .
C56 C -0.2763(15) 0.4118(7) 0.4621(6) 0.034(3) Uani 1 1 d . . .
H56 H -0.2288 0.4091 0.4232 0.040 Uiso 1 1 calc R . .
C57 C -0.0935(14) 0.2824(6) 0.3356(5) 0.026(3) Uani 1 1 d . . .
H57 H -0.0224 0.2520 0.3583 0.031 Uiso 1 1 calc R . .
C58 C -0.0386(15) 0.3110(6) 0.2827(5) 0.029(3) Uani 1 1 d . . .
H58 H 0.0679 0.2999 0.2694 0.035 Uiso 1 1 calc R . .
C59 C -0.1428(14) 0.3570(6) 0.2488(5) 0.021(3) Uani 1 1 d . A .
C60 C -0.3001(14) 0.3702(6) 0.2692(5) 0.024(3) Uani 1 1 d . . .
H60 H -0.3719 0.4003 0.2467 0.029 Uiso 1 1 calc R . .
C61 C -0.3519(14) 0.3392(6) 0.3227(5) 0.021(3) Uani 1 1 d . . .
C62 C -0.5158(14) 0.3506(6) 0.3503(5) 0.023(3) Uani 1 1 d . . .
C63 C -0.6384(14) 0.3963(6) 0.3230(5) 0.026(3) Uani 1 1 d . . .
H63 H -0.6178 0.4195 0.2862 0.031 Uiso 1 1 calc R . .
C64 C -0.7919(14) 0.4067(6) 0.3515(5) 0.026(3) Uani 1 1 d . A .
C65 C -0.8150(16) 0.3658(7) 0.4040(6) 0.039(3) Uani 1 1 d . . .
H65 H -0.9163 0.3684 0.4229 0.047 Uiso 1 1 calc R . .
C66 C -0.6919(14) 0.3216(7) 0.4286(5) 0.031(3) Uani 1 1 d . . .
H66 H -0.7116 0.2955 0.4641 0.038 Uiso 1 1 calc R . .
C67 C -0.0808(16) 0.3933(7) 0.1915(5) 0.029(3) Uani 1 1 d . . .
C68 C -0.9262(16) 0.4582(7) 0.3247(6) 0.034(3) Uani 1 1 d . . .
C69 C 0.0638(18) 0.1872(7) 0.1629(7) 0.044(4) Uani 1 1 d . . .
H69 H 0.1331 0.1612 0.1885 0.053 Uiso 1 1 calc R A .
C70 C -0.1985(17) 0.2247(9) 0.1374(7) 0.058(4) Uani 1 1 d . . .
H70A H -0.2723 0.2616 0.1597 0.087 Uiso 1 1 calc R A .
H70B H -0.2534 0.1899 0.1225 0.087 Uiso 1 1 calc R . .
H70C H -0.1452 0.2485 0.1046 0.087 Uiso 1 1 calc R . .
C71 C -0.1431(18) 0.1458(8) 0.2283(6) 0.050(4) Uani 1 1 d . . .
H71A H -0.0564 0.1235 0.2500 0.075 Uiso 1 1 calc R A .
H71B H -0.1941 0.1076 0.2165 0.075 Uiso 1 1 calc R . .
H71C H -0.2168 0.1800 0.2531 0.075 Uiso 1 1 calc R . .
O10 O -0.5845(16) 0.5826(8) 0.2606(6) 0.106(5) Uani 1 1 d . . .
H10A H -0.4945 0.5896 0.2681 0.158 Uiso 1 1 d R . .
H10B H -0.6523 0.5936 0.2908 0.158 Uiso 1 1 d R . .
O11 O -0.2809(12) 0.5562(6) 0.2865(4) 0.062(3) Uani 1 1 d . . .
H11A H -0.2306 0.5698 0.2548 0.093 Uiso 1 1 d R . .
H11B H -0.2180 0.5323 0.3100 0.093 Uiso 1 1 d R . .
O12 O -0.7210(14) 0.5129(7) 0.1743(5) 0.084(4) Uani 1 1 d . . .
H12A H -0.6546 0.5377 0.1836 0.125 Uiso 1 1 d R . .
H12B H -0.7829 0.5042 0.2045 0.125 Uiso 1 1 d R . .
O13 O 0.5239(15) 0.4066(7) 0.1252(7) 0.108(5) Uani 1 1 d . . .
H13A H 0.6151 0.4131 0.1317 0.162 Uiso 1 1 d R . .
H13B H 0.4609 0.4486 0.1252 0.162 Uiso 1 1 d R . .
O14 O 0.465(2) 0.4459(12) 0.0025(8) 0.081(6) Uani 0.609(13) 1 d P A 1
O14' O 0.347(4) 0.431(2) 0.0328(14) 0.081(6) Uani 0.391(13) 1 d P A 2

loop_
_atom_site_aniso_label
_atom_site_aniso_U_11
_atom_site_aniso_U_22
_atom_site_aniso_U_33
_atom_site_aniso_U_23
_atom_site_aniso_U_13
_atom_site_aniso_U_12
Pb1 0.0272(3) 0.0182(2) 0.0188(2) 0.00210(18) -0.00568(19) -0.00441(19)
Pb2 0.0331(3) 0.0412(3) 0.0315(3) 0.0023(2) -0.0062(2) -0.0043(2)
Ir1 0.0228(3) 0.0158(2) 0.0212(2) -0.00250(18) -0.00062(19) -0.00365(19)
Ir2 0.0227(3) 0.0246(3) 0.0175(2) 0.00525(19) -0.00346(19) -0.0093(2)
I1 0.0387(6) 0.0438(5) 0.0355(5) 0.0031(4) -0.0105(4) 0.0010(4)
I2 0.0425(6) 0.0426(5) 0.0315(5) 0.0005(4) -0.0034(4) -0.0002(4)
O1 0.031(5) 0.034(5) 0.035(5) -0.013(4) -0.008(4) 0.003(4)
O2 0.043(6) 0.024(5) 0.027(5) -0.009(4) -0.011(4) 0.009(4)
O3 0.040(6) 0.029(5) 0.050(6) -0.022(4) -0.004(5) 0.002(4)
O4 0.028(16) 0.023(8) 0.035(13) -0.006(8) -0.015(10) 0.000(10)
O4' 0.028(16) 0.023(8) 0.035(13) -0.006(8) -0.015(10) 0.000(10)
O5 0.031(5) 0.053(6) 0.037(5) 0.025(5) -0.005(4) -0.005(5)
O6 0.046(7) 0.061(7) 0.039(6) 0.030(5) 0.014(5) 0.002(5)
O7 0.029(6) 0.045(6) 0.056(6) 0.020(5) -0.012(5) -0.006(4)
O8 0.011(11) 0.036(11) 0.040(9) 0.014(7) -0.007(7) -0.008(6)
O8' 0.011(11) 0.036(11) 0.040(9) 0.014(7) -0.007(7) -0.008(6)
O9 0.045(6) 0.042(6) 0.066(7) 0.004(5) -0.006(5) -0.019(5)
N1 0.029(6) 0.025(6) 0.029(6) 0.001(4) -0.007(5) -0.006(5)
N2 0.038(7) 0.014(5) 0.037(6) 0.003(4) 0.006(5) -0.012(5)
N3 0.017(6) 0.024(5) 0.029(6) -0.011(4) 0.003(4) -0.004(4)
N4 0.025(6) 0.020(5) 0.013(5) 0.003(4) 0.006(4) -0.003(4)
N5 0.034(7) 0.027(6) 0.031(6) 0.003(5) -0.005(5) -0.011(5)
N6 0.030(6) 0.032(6) 0.027(6) -0.008(5) -0.008(5) -0.004(5)
N7 0.028(6) 0.020(5) 0.020(5) -0.002(4) 0.000(4) -0.010(4)
N8 0.029(6) 0.024(5) 0.020(5) 0.008(4) -0.005(4) -0.007(4)
N9 0.020(7) 0.047(7) 0.054(8) -0.012(6) -0.007(5) -0.010(5)
C1 0.016(7) 0.018(6) 0.035(7) -0.016(5) 0.001(5) 0.000(5)
C2 0.029(8) 0.028(7) 0.049(9) -0.009(6) -0.006(6) -0.003(6)
C3 0.026(8) 0.035(8) 0.074(11) -0.030(8) -0.007(7) -0.001(6)
C4 0.025(8) 0.067(11) 0.054(10) -0.048(9) 0.005(7) -0.008(7)
C5 0.028(8) 0.051(9) 0.036(8) -0.003(7) -0.010(6) -0.006(7)
C6 0.021(7) 0.029(7) 0.030(7) -0.007(6) -0.003(5) -0.002(5)
C7 0.037(8) 0.044(8) 0.017(7) 0.001(6) 0.000(6) -0.006(6)
C8 0.065(11) 0.054(10) 0.039(9) -0.001(8) -0.012(8) -0.013(8)
C9 0.091(13) 0.045(10) 0.037(9) 0.027(8) 0.012(9) -0.009(9)
C10 0.075(12) 0.034(8) 0.041(9) 0.015(7) -0.019(8) -0.028(8)
C11 0.045(9) 0.023(7) 0.029(7) 0.005(6) -0.005(6) -0.006(6)
C12 0.023(7) 0.024(6) 0.020(6) -0.006(5) -0.008(5) -0.015(5)
C13 0.026(7) 0.014(6) 0.035(7) -0.008(5) 0.007(6) 0.002(5)
C14 0.041(9) 0.033(8) 0.056(10) -0.023(7) 0.000(7) -0.012(7)
C15 0.027(8) 0.028(8) 0.081(12) -0.017(8) -0.018(8) -0.002(6)
C16 0.043(9) 0.026(7) 0.049(9) 0.001(6) -0.027(7) -0.007(7)
C17 0.032(8) 0.018(6) 0.033(7) -0.008(5) -0.009(6) -0.002(5)
C18 0.055(10) 0.022(7) 0.020(7) -0.001(5) -0.001(6) 0.000(6)
C19 0.069(11) 0.031(8) 0.034(8) 0.004(6) -0.006(8) 0.004(7)
C20 0.096(15) 0.035(9) 0.042(9) 0.003(7) 0.015(9) -0.021(10)
C21 0.059(11) 0.044(9) 0.052(10) 0.012(8) 0.031(8) -0.010(8)
C22 0.048(10) 0.024(7) 0.050(9) 0.003(6) 0.008(7) -0.004(7)
C23 0.025(8) 0.035(8) 0.041(8) -0.018(6) -0.002(6) -0.007(6)
C24 0.029(8) 0.031(7) 0.037(8) -0.010(6) 0.002(6) -0.007(6)
C25 0.029(7) 0.019(6) 0.030(7) -0.006(5) 0.001(6) -0.008(5)
C26 0.028(7) 0.014(6) 0.026(7) 0.001(5) -0.005(5) -0.003(5)
C27 0.039(8) 0.019(6) 0.014(6) 0.006(5) -0.003(5) -0.003(6)
C28 0.039(8) 0.012(6) 0.016(6) 0.006(5) 0.002(5) -0.004(5)
C29 0.028(7) 0.018(6) 0.024(7) -0.001(5) -0.001(5) -0.009(5)
C30 0.041(8) 0.021(6) 0.012(6) 0.001(5) -0.002(5) -0.013(6)
C31 0.031(7) 0.020(6) 0.026(7) 0.007(5) -0.007(5) -0.001(5)
C32 0.033(8) 0.028(7) 0.021(7) -0.003(5) -0.006(6) -0.003(6)
C33 0.028(8) 0.025(7) 0.031(7) -0.004(6) -0.003(6) -0.003(6)
C34 0.054(10) 0.025(7) 0.018(7) 0.001(5) -0.005(6) -0.012(7)
C35 0.025(7) 0.027(7) 0.025(7) -0.001(5) 0.008(5) -0.002(5)
C36 0.032(8) 0.031(7) 0.027(7) 0.002(6) -0.004(6) -0.010(6)
C37 0.030(8) 0.053(9) 0.034(8) 0.001(7) -0.008(6) -0.017(7)
C38 0.031(8) 0.056(10) 0.030(8) 0.010(7) -0.010(6) -0.002(7)
C39 0.049(9) 0.026(7) 0.045(9) 0.002(6) -0.005(7) -0.011(7)
C40 0.027(7) 0.034(7) 0.024(7) 0.007(6) -0.010(5) -0.003(6)
C41 0.027(7) 0.022(7) 0.036(7) 0.001(5) -0.004(6) -0.014(6)
C42 0.046(9) 0.029(8) 0.038(8) 0.006(6) -0.002(7) -0.010(6)
C43 0.058(10) 0.025(7) 0.051(9) -0.004(6) -0.018(8) -0.013(7)
C44 0.065(11) 0.030(8) 0.042(9) 0.003(6) -0.029(7) -0.012(7)
C45 0.047(9) 0.028(7) 0.034(8) 0.007(6) -0.025(7) -0.006(6)
C46 0.026(7) 0.044(8) 0.024(7) 0.019(6) -0.006(5) -0.007(6)
C47 0.039(7) 0.052(7) 0.036(6) 0.023(6) -0.011(5) -0.017(6)
C48 0.045(7) 0.063(8) 0.059(8) 0.036(7) -0.008(6) -0.026(6)
C49 0.060(8) 0.080(9) 0.053(8) 0.017(7) -0.007(7) 0.000(7)
C50 0.071(9) 0.081(9) 0.052(8) 0.005(7) -0.005(7) 0.006(7)
C51 0.047(9) 0.060(10) 0.022(7) 0.006(7) 0.001(6) -0.012(7)
C52 0.054(10) 0.046(9) 0.029(8) -0.005(7) -0.008(7) 0.012(7)
C53 0.083(9) 0.066(8) 0.044(7) -0.010(7) -0.007(7) -0.002(7)
C54 0.089(9) 0.064(8) 0.059(8) -0.032(7) -0.020(7) -0.005(7)
C55 0.090(13) 0.034(9) 0.065(12) -0.008(8) -0.034(10) -0.009(8)
C56 0.038(8) 0.027(7) 0.036(8) -0.008(6) -0.005(6) -0.004(6)
C57 0.026(7) 0.025(7) 0.026(7) 0.003(5) 0.000(5) -0.005(5)
C58 0.030(7) 0.027(7) 0.026(7) 0.005(5) 0.007(6) 0.000(6)
C59 0.036(8) 0.014(6) 0.011(6) -0.002(5) 0.006(5) -0.005(5)
C60 0.037(8) 0.021(6) 0.015(6) 0.000(5) -0.004(5) -0.004(5)
C61 0.030(7) 0.019(6) 0.016(6) -0.004(5) -0.003(5) -0.009(5)
C62 0.034(8) 0.020(6) 0.021(6) 0.002(5) -0.007(5) -0.013(5)
C63 0.037(8) 0.019(6) 0.024(7) 0.002(5) -0.010(6) -0.005(5)
C64 0.028(8) 0.022(7) 0.030(7) 0.003(5) -0.008(6) -0.007(5)
C65 0.028(8) 0.041(8) 0.048(9) 0.006(7) -0.001(7) -0.010(6)
C66 0.019(7) 0.045(8) 0.026(7) 0.013(6) 0.006(6) -0.007(6)
C67 0.033(8) 0.034(7) 0.022(7) -0.005(6) 0.002(6) -0.012(6)
C68 0.034(9) 0.024(7) 0.042(9) -0.004(6) -0.004(7) 0.001(6)
C69 0.050(10) 0.028(8) 0.061(10) -0.002(7) -0.010(8) -0.018(7)
C70 0.037(10) 0.073(11) 0.066(11) -0.003(9) -0.007(8) -0.014(8)
C71 0.060(11) 0.053(10) 0.040(9) -0.009(7) -0.002(8) -0.018(8)
O10 0.096(11) 0.152(14) 0.087(10) -0.020(9) 0.005(8) -0.072(10)
O11 0.056(7) 0.078(8) 0.047(6) -0.003(6) -0.019(5) 0.007(6)
O12 0.078(9) 0.128(11) 0.056(8) -0.021(7) 0.013(6) -0.054(8)
O13 0.059(9) 0.079(9) 0.189(16) -0.014(10) -0.021(9) -0.012(7)
O14 0.059(13) 0.129(15) 0.056(12) -0.042(11) -0.023(9) 0.000(12)
O14' 0.059(13) 0.129(15) 0.056(12) -0.042(11) -0.023(9) 0.000(12)

loop_
_atom_type_symbol
_atom_type_description
_atom_type_scat_dispersion_real
_atom_type_scat_dispersion_imag
_atom_type_scat_source
C C 0.0033 0.0016 'International Tables Vol C Tables 4.2.6.8 and 6.1.1.4'
H H 0.0000 0.0000 'International Tables Vol C Tables 4.2.6.8 and 6.1.1.4'
N N 0.0061 0.0033 'International Tables Vol C Tables 4.2.6.8 and 6.1.1.4'
O O 0.0106 0.0060 'International Tables Vol C Tables 4.2.6.8 and 6.1.1.4'
I I -0.4742 1.8119 'International Tables Vol C Tables 4.2.6.8 and 6.1.1.4'
Ir Ir -1.4442 7.9887 'International Tables Vol C Tables 4.2.6.8 and 6.1.1.4'
Pb Pb -3.3944 10.1111 'International Tables Vol C Tables 4.2.6.8 and 6.1.1.4'

loop_
_geom_angle_atom_site_label_1
_geom_angle_atom_site_label_2
_geom_angle_atom_site_label_3
_geom_angle
_geom_angle_site_symmetry_3
O5 Pb1 O2 76.7(3) .
O5 Pb1 O3 81.6(3) .
O2 Pb1 O3 75.1(3) .
O5 Pb1 O6 50.7(3) .
O2 Pb1 O6 126.8(3) .
O3 Pb1 O6 101.2(3) .
O5 Pb1 O4' 79.1(7) .
O2 Pb1 O4' 119.0(9) .
O3 Pb1 O4' 46.3(10) .
O6 Pb1 O4' 63.9(9) .
O5 Pb1 O1 77.1(3) .
O2 Pb1 O1 50.1(2) .
O3 Pb1 O1 124.3(3) .
O6 Pb1 O1 103.5(3) .
O4' Pb1 O1 155.7(6) .
O5 Pb1 O4 92.5(4) .
O2 Pb1 O4 125.9(5) .
O3 Pb1 O4 50.7(5) .
O6 Pb1 O4 70.6(5) .
O4' Pb1 O4 13.7(6) .
O1 Pb1 O4 169.3(4) .
O9 Pb2 O4 77.1(5) .
O9 Pb2 O4' 65.4(7) .
O4 Pb2 O4' 13.9(7) .
O9 Pb2 O6 77.0(3) .
O4 Pb2 O6 71.9(5) .
O4' Pb2 O6 63.1(8) .
O9 Pb2 I2 86.9(2) .
O4 Pb2 I2 93.9(5) .
O4' Pb2 I2 100.2(8) .
O6 Pb2 I2 160.4(2) .
O9 Pb2 I1 86.4(2) .
O4 Pb2 I1 156.6(4) .
O4' Pb2 I1 143.0(7) .
O6 Pb2 I1 88.41(18) .
I2 Pb2 I1 101.74(3) .
C12 Ir1 C1 89.2(4) .
C12 Ir1 N2 80.0(4) .
C1 Ir1 N2 93.2(4) .
C12 Ir1 N1 97.1(4) .
C1 Ir1 N1 80.7(4) .
N2 Ir1 N1 173.3(4) .
C12 Ir1 N4 95.7(4) .
C1 Ir1 N4 174.0(4) .
N2 Ir1 N4 91.0(4) .
N1 Ir1 N4 95.2(3) .
C12 Ir1 N3 172.3(4) .
C1 Ir1 N3 98.5(4) .
N2 Ir1 N3 99.5(4) .
N1 Ir1 N3 84.2(4) .
N4 Ir1 N3 76.7(3) .
C35 Ir2 C46 87.5(5) .
C35 Ir2 N5 80.4(4) .
C46 Ir2 N5 96.4(5) .
C35 Ir2 N6 94.3(4) .
C46 Ir2 N6 79.7(5) .
N5 Ir2 N6 173.6(4) .
C35 Ir2 N7 98.1(4) .
C46 Ir2 N7 173.5(4) .
N5 Ir2 N7 88.0(4) .
N6 Ir2 N7 96.4(4) .
C35 Ir2 N8 174.6(4) .
C46 Ir2 N8 98.0(4) .
N5 Ir2 N8 98.7(4) .
N6 Ir2 N8 86.9(4) .
N7 Ir2 N8 76.5(4) .
C33 O1 Pb1 86.0(7) .
C33 O2 Pb1 99.0(7) .
C34 O3 Pb1 99.5(8) .
C34 O4 Pb2 148.1(14) .
C34 O4 Pb1 83.7(12) .
Pb2 O4 Pb1 101.0(8) .
C34 O4' Pb2 164(3) .
C34 O4' Pb1 89(2) .
Pb2 O4' Pb1 99.3(13) .
C67 O5 Pb1 98.7(7) .
C67 O6 Pb1 86.0(7) .
C67 O6 Pb2 146.2(9) .
Pb1 O6 Pb2 98.9(3) .
C69 O9 Pb2 127.3(9) .
C11 N1 C7 118.5(10) .
C11 N1 Ir1 126.7(8) .
C7 N1 Ir1 114.4(8) .
C22 N2 C18 119.1(11) .
C22 N2 Ir1 125.7(9) .
C18 N2 Ir1 115.1(8) .
C23 N3 C27 117.7(10) .
C23 N3 Ir1 125.5(8) .
C27 N3 Ir1 116.3(8) .
C32 N4 C28 119.2(10) .
C32 N4 Ir1 125.3(7) .
C28 N4 Ir1 115.4(8) .
C45 N5 C41 118.4(10) .
C45 N5 Ir2 124.9(8) .
C41 N5 Ir2 116.5(8) .
C56 N6 C52 120.4(11) .
C56 N6 Ir2 124.2(8) .
C52 N6 Ir2 115.1(9) .
C57 N7 C61 118.4(9) .
C57 N7 Ir2 124.5(8) .
C61 N7 Ir2 117.1(7) .
C66 N8 C62 119.1(10) .
C66 N8 Ir2 125.6(8) .
C62 N8 Ir2 115.0(8) .
C69 N9 C70 120.5(13) .
C69 N9 C71 121.4(12) .
C70 N9 C71 118.0(11) .
C2 C1 C6 117.0(11) .
C2 C1 Ir1 128.6(10) .
C6 C1 Ir1 114.4(8) .
C1 C2 C3 121.8(13) .
C4 C3 C2 118.6(13) .
C5 C4 C3 121.4(13) .
C4 C5 C6 120.2(13) .
C5 C6 C1 120.9(11) .
C5 C6 C7 123.9(11) .
C1 C6 C7 115.2(10) .
N1 C7 C8 120.3(12) .
N1 C7 C6 114.1(10) .
C8 C7 C6 125.4(12) .
C7 C8 C9 118.6(14) .
C10 C9 C8 120.5(13) .
C11 C10 C9 118.1(13) .
N1 C11 C10 124.0(12) .
C17 C12 C13 115.4(11) .
C17 C12 Ir1 115.9(8) .
C13 C12 Ir1 128.5(8) .
C14 C13 C12 122.0(12) .
C13 C14 C15 119.8(13) .
C16 C15 C14 121.7(13) .
C15 C16 C17 119.6(13) .
C12 C17 C16 121.5(12) .
C12 C17 C18 114.5(11) .
C16 C17 C18 124.0(12) .
N2 C18 C19 117.0(12) .
N2 C18 C17 114.0(10) .
C19 C18 C17 128.6(12) .
C20 C19 C18 121.2(14) .
C21 C20 C19 120.1(14) .
C20 C21 C22 118.2(14) .
N2 C22 C21 124.4(13) .
N3 C23 C24 124.0(11) .
C23 C24 C25 118.1(12) .
C26 C25 C24 118.5(11) .
C26 C25 C33 121.4(10) .
C24 C25 C33 120.0(11) .
C27 C26 C25 120.4(11) .
N3 C27 C26 121.2(11) .
N3 C27 C28 114.5(10) .
C26 C27 C28 124.2(10) .
N4 C28 C29 119.5(11) .
N4 C28 C27 116.5(10) .
C29 C28 C27 123.9(10) .
C30 C29 C28 120.0(11) .
C29 C30 C31 119.4(11) .
C29 C30 C34 122.2(11) 2_465
C31 C30 C34 118.5(11) 2_465
C32 C31 C30 118.0(11) .
N4 C32 C31 123.6(11) .
O1 C33 O2 124.9(11) .
O1 C33 C25 117.9(10) .
O2 C33 C25 117.2(11) .
O4' C34 O3 122(2) .
O4' C34 O4 29.5(17) .
O3 C34 O4 123.8(14) .
O4' C34 C30 118(2) 2_465
O3 C34 C30 116.6(12) 2_465
O4 C34 C30 118.1(14) 2_465
C36 C35 C40 115.8(11) .
C36 C35 Ir2 129.2(9) .
C40 C35 Ir2 114.9(9) .
C37 C36 C35 122.4(12) .
C38 C37 C36 120.3(12) .
C37 C38 C39 119.9(12) .
C40 C39 C38 120.0(12) .
C39 C40 C35 121.6(11) .
C39 C40 C41 123.2(11) .
C35 C40 C41 115.2(10) .
N5 C41 C42 120.4(11) .
N5 C41 C40 112.9(10) .
C42 C41 C40 126.6(11) .
C41 C42 C43 121.0(12) .
C44 C43 C42 118.5(12) .
C43 C44 C45 119.9(12) .
N5 C45 C44 121.8(12) .
C51 C46 C47 117.8(12) .
C51 C46 Ir2 114.6(9) .
C47 C46 Ir2 127.5(10) .
C46 C47 C48 119.2(14) .
C49 C48 C47 120.4(14) .
C50 C49 C48 121.4(17) .
C49 C50 C51 119.7(17) .
C46 C51 C52 116.7(12) .
C46 C51 C50 121.4(14) .
C52 C51 C50 121.9(14) .
N6 C52 C53 118.2(14) .
N6 C52 C51 113.8(12) .
C53 C52 C51 127.9(14) .
C54 C53 C52 119.5(16) .
C53 C54 C55 121.2(15) .
C56 C55 C54 118.0(16) .
N6 C56 C55 122.7(13) .
N7 C57 C58 122.7(11) .
C57 C58 C59 119.3(11) .
C60 C59 C58 118.6(10) .
C60 C59 C67 121.8(10) .
C58 C59 C67 119.6(11) .
C61 C60 C59 120.5(11) .
N7 C61 C60 120.4(11) .
N7 C61 C62 113.7(9) .
C60 C61 C62 125.8(11) .
N8 C62 C63 121.0(11) .
N8 C62 C61 117.2(10) .
C63 C62 C61 121.8(10) .
C64 C63 C62 119.7(11) .
C65 C64 C63 116.6(11) .
C65 C64 C68 122.2(12) .
C63 C64 C68 121.2(11) .
C66 C65 C64 121.3(12) .
N8 C66 C65 122.0(11) .
O5 C67 O6 123.6(11) .
O5 C67 C59 119.1(11) .
O6 C67 C59 117.3(11) .
O8 C68 O7 120.5(14) .
O8 C68 O8' 31.6(12) .
O7 C68 O8' 131.5(18) .
O8 C68 C64 121.9(14) .
O7 C68 C64 116.5(12) .
O8' C68 C64 108.1(17) .
O9 C69 N9 124.3(14) .

loop_
_geom_bond_atom_site_label_1
_geom_bond_atom_site_label_2
_geom_bond_distance
_geom_bond_site_symmetry_2
Pb1 O5 2.427(8) .
Pb1 O2 2.454(8) .
Pb1 O3 2.465(8) .
Pb1 O6 2.696(8) .
Pb1 O4' 2.73(4) .
Pb1 O1 2.742(8) .
Pb1 O4 2.77(2) .
Pb2 O9 2.391(9) .
Pb2 O4 2.61(3) .
Pb2 O4' 2.72(4) .
Pb2 O6 2.765(9) .
Pb2 I2 3.0479(10) .
Pb2 I1 3.0732(10) .
Ir1 C12 1.977(11) .
Ir1 C1 2.011(11) .
Ir1 N2 2.042(9) .
Ir1 N1 2.050(9) .
Ir1 N4 2.124(9) .
Ir1 N3 2.136(9) .
Ir2 C35 1.998(12) .
Ir2 C46 2.010(12) .
Ir2 N5 2.045(10) .
Ir2 N6 2.056(9) .
Ir2 N7 2.128(9) .
Ir2 N8 2.141(9) .
O1 C33 1.239(14) .
O2 C33 1.261(13) .
O3 C34 1.235(14) .
O4 C34 1.33(3) .
O4' C34 1.11(5) .
O5 C67 1.250(14) .
O6 C67 1.253(15) .
O7 C68 1.244(15) .
O8 C68 1.24(2) .
O8' C68 1.33(3) .
O9 C69 1.241(16) .
N1 C11 1.332(15) .
N1 C7 1.380(15) .
N2 C22 1.313(16) .
N2 C18 1.393(16) .
N3 C23 1.347(15) .
N3 C27 1.358(14) .
N4 C32 1.330(14) .
N4 C28 1.368(14) .
N5 C45 1.353(15) .
N5 C41 1.369(15) .
N6 C56 1.348(15) .
N6 C52 1.375(16) .
N7 C57 1.354(14) .
N7 C61 1.367(14) .
N8 C66 1.336(14) .
N8 C62 1.354(14) .
N9 C69 1.303(17) .
N9 C70 1.442(17) .
N9 C71 1.461(17) .
C1 C2 1.395(16) .
C1 C6 1.406(16) .
C2 C3 1.395(18) .
C3 C4 1.39(2) .
C4 C5 1.342(19) .
C5 C6 1.400(17) .
C6 C7 1.465(17) .
C7 C8 1.384(18) .
C8 C9 1.39(2) .
C9 C10 1.37(2) .
C10 C11 1.355(17) .
C12 C17 1.417(16) .
C12 C13 1.423(15) .
C13 C14 1.379(17) .
C14 C15 1.38(2) .
C15 C16 1.339(19) .
C16 C17 1.417(17) .
C17 C18 1.428(17) .
C18 C19 1.411(17) .
C19 C20 1.37(2) .
C20 C21 1.33(2) .
C21 C22 1.382(18) .
C23 C24 1.375(17) .
C24 C25 1.388(15) .
C25 C26 1.386(16) .
C25 C33 1.524(16) .
C26 C27 1.377(16) .
C27 C28 1.466(17) .
C28 C29 1.415(15) .
C29 C30 1.370(16) .
C30 C31 1.396(16) .
C30 C34 1.527(16) 2_465
C31 C32 1.379(16) .
C34 C30 1.527(16) 2_465
C35 C36 1.396(16) .
C35 C40 1.415(16) .
C36 C37 1.386(17) .
C37 C38 1.360(18) .
C38 C39 1.386(18) .
C39 C40 1.385(17) .
C40 C41 1.473(16) .
C41 C42 1.374(16) .
C42 C43 1.382(18) .
C43 C44 1.357(18) .
C44 C45 1.391(17) .
C46 C51 1.386(18) .
C46 C47 1.411(17) .
C47 C48 1.450(19) .
C48 C49 1.36(2) .
C49 C50 1.35(2) .
C50 C51 1.44(2) .
C51 C52 1.43(2) .
C52 C53 1.41(2) .
C53 C54 1.36(2) .
C54 C55 1.38(2) .
C55 C56 1.352(17) .
C57 C58 1.356(15) .
C58 C59 1.385(16) .
C59 C60 1.376(16) .
C59 C67 1.517(16) .
C60 C61 1.376(15) .
C61 C62 1.474(16) .
C62 C63 1.405(16) .
C63 C64 1.401(16) .
C64 C65 1.387(17) .
C64 C68 1.518(17) .
C65 C66 1.367(17) .
